data_4341254
loop_
_publ_author_name
'Bae, Su-Whan'
'Kim, Choong-Yeol'
'Lee, Dong Woo'
'Ok, Kang Min'

_publ_section_title
;
 Cooperative Effects of Cation Size and Variable Coordination Modes of
 Te(4+) on the Frameworks of New Alkali Metal Indium Tellurites,
 NaIn(TeO3)2, KIn(TeO3)2, RbInTe3O8, and CsInTe3O8.
;
_journal_issue 20
_journal_name_full 'Inorganic chemistry'
_journal_page_first 11328
_journal_page_last 11334
_journal_paper_doi 10.1021/ic502108a
_journal_volume 53
_journal_year 2014
_chemical_formula_sum 'In Na O6 Te2'
_chemical_formula_weight 489.01
_chemical_name_systematic
;
 ?
;
_space_group_IT_number 61
_symmetry_cell_setting orthorhombic
_symmetry_space_group_name_Hall '-P 2ac 2ab'
_symmetry_space_group_name_H-M 'P b c a'
_atom_sites_solution_primary direct
_atom_sites_solution_secondary difmap
_cell_angle_alpha 90
_cell_angle_beta 90
_cell_angle_gamma 90
_cell_formula_units_Z 8
_cell_length_a 10.67300(10)
_cell_length_b 8.26500(10)
_cell_length_c 13.5683(2)
_cell_measurement_temperature 298.0(2)
_cell_volume 1196.89(3)
_computing_structure_refinement 'SHELXL-97 (Sheldrick, 1997)'
_diffrn_ambient_temperature 298.0(2)
_diffrn_measured_fraction_theta_full 0.999
_diffrn_measured_fraction_theta_max 0.999
_diffrn_measurement_device_type 'Bruker SMART BREEZE'
_diffrn_measurement_method CCD
_diffrn_radiation_monochromator graphite
_diffrn_radiation_type MoK\a
_diffrn_radiation_wavelength 0.71073
_diffrn_reflns_av_R_equivalents 0.0909
_diffrn_reflns_av_unetI/netI 0.045
_diffrn_reflns_limit_h_max 14
_diffrn_reflns_limit_h_min -14
_diffrn_reflns_limit_k_max 11
_diffrn_reflns_limit_k_min -11
_diffrn_reflns_limit_l_max 18
_diffrn_reflns_limit_l_min -15
_diffrn_reflns_number 12525
_diffrn_reflns_theta_full 28.31
_diffrn_reflns_theta_max 28.31
_diffrn_reflns_theta_min 3.46
_exptl_absorpt_coefficient_mu 13.542
_exptl_absorpt_correction_T_max 0.85
_exptl_absorpt_correction_T_min 0.65
_exptl_absorpt_correction_type empirical
_exptl_absorpt_process_details
; 
 SADABS(Blessing, 1995) 
;
_exptl_crystal_colour Colorless
_exptl_crystal_density_diffrn 5.428
_exptl_crystal_density_method 'not measured'
_exptl_crystal_description Block
_exptl_crystal_F_000 1696
_exptl_crystal_size_max 0.043
_exptl_crystal_size_mid 0.027
_exptl_crystal_size_min 0.012
_refine_diff_density_max 1.688
_refine_diff_density_min -1.333
_refine_diff_density_rms 0.301
_refine_ls_extinction_coef 0.00101(8)
_refine_ls_extinction_expression Fc^*^=kFc[1+0.001xFc^2^\l^3^/sin(2\q)]^-1/4^
_refine_ls_extinction_method SHELXL
_refine_ls_goodness_of_fit_ref 0.939
_refine_ls_matrix_type full
_refine_ls_number_parameters 92
_refine_ls_number_reflns 1482
_refine_ls_number_restraints 0
_refine_ls_restrained_S_all 0.939
_refine_ls_R_factor_all 0.0325
_refine_ls_R_factor_gt 0.0253
_refine_ls_shift/su_max 0.001
_refine_ls_shift/su_mean 0
_refine_ls_structure_factor_coef Fsqd
_refine_ls_weighting_details 'calc w=1/[\s^2^(Fo^2^)+(0.0248P)^2^+0.0000P] where P=(Fo^2^+2Fc^2^)/3'
_refine_ls_weighting_scheme calc
_refine_ls_wR_factor_gt 0.0533
_refine_ls_wR_factor_ref 0.0552
_reflns_number_gt 1234
_reflns_number_total 1482
_reflns_threshold_expression >2s\(I)
_cod_data_source_file ic502108a_si_002.cif
_cod_data_source_block NaIn(TeO3)2
_cod_depositor_comments
;
The following automatic conversions were performed:

'_symmetry_cell_setting' value 'Orthorhombic' changed to
'orthorhombic' according to
/home/saulius/struct/COD-crude-data--automatic-downloads/rss-feeds/ACS/lib/dictionaries/cif_core.dic
dictionary named 'cif_core.dic' version 2.4.2 from
2011-04-26.

'_exptl_absorpt_correction_type' value 'EMPIRICAL'
changed to 'empirical' according to
/home/saulius/struct/COD-crude-data--automatic-downloads/rss-feeds/ACS/lib/dictionaries/cif_core.dic
dictionary named 'cif_core.dic' version 2.4.2 from 2011-04-26.

Automatic conversion script
Id: cif_fix_values 2827 2014-09-09 07:05:25Z andrius 

 Adding full bibliography for 4341254--4341257.cif.
;
_cod_original_sg_symbol_H-M Pbca
_cod_database_code 4341254

loop_
_symmetry_equiv_pos_as_xyz
'x, y, z'
'-x+1/2, -y, z+1/2'
'-x, y+1/2, -z+1/2'
'x+1/2, -y+1/2, -z'
'-x, -y, -z'
'x-1/2, y, -z-1/2'
'x, -y-1/2, z-1/2'
'-x-1/2, y-1/2, z'

loop_
_atom_site_label
_atom_site_type_symbol
_atom_site_fract_x
_atom_site_fract_y
_atom_site_fract_z
_atom_site_U_iso_or_equiv
_atom_site_adp_type
_atom_site_occupancy
_atom_site_symmetry_multiplicity
_atom_site_calc_flag
Te1 Te 0.51921(4) 0.15127(4) 0.25543(3) 0.01145(11) Uani 1 1 d
Te2 Te 0.71869(4) 0.03069(4) 0.57991(3) 0.00918(11) Uani 1 1 d
In1 In 0.50230(4) 0.29485(5) 0.48697(3) 0.00916(11) Uani 1 1 d
Na1 Na 0.7352(3) -0.1225(4) 0.3550(2) 0.0314(7) Uani 1 1 d
O1 O 0.5417(4) 0.3404(5) 0.3322(3) 0.0145(9) Uani 1 1 d
O2 O 0.4761(4) 0.2609(5) 0.1390(3) 0.0163(9) Uani 1 1 d
O3 O 0.6857(4) 0.1062(6) 0.2336(3) 0.0217(10) Uani 1 1 d
O4 O 0.6338(4) 0.1076(5) 0.4670(3) 0.0141(9) Uani 1 1 d
O5 O 0.8737(4) -0.0008(4) 0.5136(3) 0.0100(8) Uani 1 1 d
O6 O 0.6687(4) -0.1824(5) 0.5548(3) 0.0172(10) Uani 1 1 d

loop_
_atom_site_aniso_label
_atom_site_aniso_U_11
_atom_site_aniso_U_22
_atom_site_aniso_U_33
_atom_site_aniso_U_23
_atom_site_aniso_U_13
_atom_site_aniso_U_12
Te1 0.0133(2) 0.0132(2) 0.00783(19) -0.00118(14) 0.00141(14) 0.00018(14)
Te2 0.0077(2) 0.01091(18) 0.00889(19) -0.00041(14) 0.00038(14) 0.00048(14)
In1 0.0086(2) 0.0109(2) 0.0080(2) 0.00028(14) -0.00030(15) 0.00011(16)
Na1 0.0177(15) 0.052(2) 0.0249(15) 0.0014(14) -0.0016(12) -0.0019(14)
O1 0.022(2) 0.014(2) 0.007(2) 0.0008(16) -0.0015(17) -0.0014(17)
O2 0.021(3) 0.023(2) 0.0045(19) 0.0009(16) -0.0002(16) 0.0040(19)
O3 0.017(3) 0.030(3) 0.018(2) -0.002(2) 0.0041(18) 0.006(2)
O4 0.013(2) 0.017(2) 0.012(2) -0.0004(17) -0.0057(17) 0.0062(18)
O5 0.006(2) 0.012(2) 0.011(2) -0.0004(16) 0.0030(15) 0.0004(16)
O6 0.014(2) 0.012(2) 0.025(3) -0.0020(17) -0.0044(18) -0.0037(17)

loop_
_atom_type_symbol
_atom_type_description
_atom_type_scat_dispersion_real
_atom_type_scat_dispersion_imag
_atom_type_scat_source
O O 0.0106 0.006 'International Tables Vol C Tables 4.2.6.8 and 6.1.1.4'
Na Na 0.0362 0.0249 'International Tables Vol C Tables 4.2.6.8 and 6.1.1.4'
In In -0.7276 1.31 'International Tables Vol C Tables 4.2.6.8 and 6.1.1.4'
Te Te -0.5308 1.6751 'International Tables Vol C Tables 4.2.6.8 and 6.1.1.4'

loop_
_geom_angle_atom_site_label_1
_geom_angle_atom_site_label_2
_geom_angle_atom_site_label_3
_geom_angle
_geom_angle_site_symmetry_1
_geom_angle_site_symmetry_3
O3 Te1 O2 101.5(2) . .
O3 Te1 O1 97.7(2) . .
O2 Te1 O1 95.47(18) . .
O3 Te1 Na1 56.33(16) . 8_765
O2 Te1 Na1 104.56(15) . 8_765
O1 Te1 Na1 41.40(14) . 8_765
O3 Te1 Na1 45.20(15) . .
O2 Te1 Na1 142.91(14) . .
O1 Te1 Na1 103.76(14) . .
Na1 Te1 Na1 72.69(3) 8_765 .
O3 Te1 Na1 139.66(15) . 3_655
O2 Te1 Na1 38.66(14) . 3_655
O1 Te1 Na1 84.05(14) . 3_655
Na1 Te1 Na1 116.52(9) 8_765 3_655
Na1 Te1 Na1 170.74(9) . 3_655
O6 Te2 O4 91.86(18) . .
O6 Te2 O5 91.89(18) . .
O4 Te2 O5 94.56(18) . .
O6 Te2 Na1 59.16(15) . .
O4 Te2 Na1 53.60(13) . .
O5 Te2 Na1 57.62(13) . .
O4 In1 O6 102.50(16) . 5_656
O4 In1 O2 93.06(16) . 7_566
O6 In1 O2 92.93(17) 5_656 7_566
O4 In1 O1 82.77(15) . .
O6 In1 O1 89.08(16) 5_656 .
O2 In1 O1 175.68(16) 7_566 .
O4 In1 O5 100.74(16) . 8_765
O6 In1 O5 154.97(15) 5_656 8_765
O2 In1 O5 94.99(16) 7_566 8_765
O1 In1 O5 84.73(15) . 8_765
O4 In1 O5 171.73(15) . 4_456
O6 In1 O5 78.49(15) 5_656 4_456
O2 In1 O5 95.10(16) 7_566 4_456
O1 In1 O5 89.05(15) . 4_456
O5 In1 O5 77.19(17) 8_765 4_456
O4 In1 Na1 61.98(13) . 8_765
O6 In1 Na1 131.00(13) 5_656 8_765
O2 In1 Na1 131.47(13) 7_566 8_765
O1 In1 Na1 45.26(12) . 8_765
O5 In1 Na1 55.19(12) 8_765 8_765
O5 In1 Na1 111.08(12) 4_456 8_765
O4 In1 Na1 104.72(13) . 5_656
O6 In1 Na1 51.94(13) 5_656 5_656
O2 In1 Na1 41.28(12) 7_566 5_656
O1 In1 Na1 141.00(12) . 5_656
O5 In1 Na1 129.38(12) 8_765 5_656
O5 In1 Na1 82.44(12) 4_456 5_656
Na1 In1 Na1 166.30(5) 8_765 5_656
O1 Na1 O2 149.1(2) 8_755 3_645
O1 Na1 O3 102.36(18) 8_755 .
O2 Na1 O3 96.97(18) 3_645 .
O1 Na1 O4 124.28(18) 8_755 .
O2 Na1 O4 83.57(16) 3_645 .
O3 Na1 O4 75.88(15) . .
O1 Na1 O5 67.93(14) 8_755 .
O2 Na1 O5 126.97(17) 3_645 .
O3 Na1 O5 109.77(18) . .
O4 Na1 O5 61.28(14) . .
O1 Na1 O6 110.20(17) 8_755 .
O2 Na1 O6 70.79(14) 3_645 .
O3 Na1 O6 133.57(18) . .
O4 Na1 O6 58.63(14) . .
O5 Na1 O6 57.42(13) . .
O1 Na1 O3 62.88(15) 8_755 8_755
O2 Na1 O3 89.01(17) 3_645 8_755
O3 Na1 O3 105.34(19) . 8_755
O4 Na1 O3 172.58(17) . 8_755
O5 Na1 O3 124.03(16) . 8_755
O6 Na1 O3 118.56(17) . 8_755
O1 Na1 Te2 102.65(13) 8_755 .
O2 Na1 Te2 94.07(13) 3_645 .
O3 Na1 Te2 107.43(15) . .
O4 Na1 Te2 34.83(9) . .
O5 Na1 Te2 35.03(9) . .
O6 Na1 Te2 34.37(9) . .
O3 Na1 Te2 146.43(14) 8_755 .
O1 Na1 In1 39.67(10) 8_755 8_755
O2 Na1 In1 131.46(15) 3_645 8_755
O3 Na1 In1 131.13(15) . 8_755
O4 Na1 In1 100.27(12) . 8_755
O5 Na1 In1 39.69(9) . 8_755
O6 Na1 In1 70.63(11) . 8_755
O3 Na1 In1 84.49(12) 8_755 8_755
Te2 Na1 In1 68.56(6) . 8_755
O1 Na1 Te1 31.16(10) 8_755 8_755
O2 Na1 Te1 119.49(16) 3_645 8_755
O3 Na1 Te1 107.53(14) . 8_755
O4 Na1 Te1 155.23(14) . 8_755
O5 Na1 Te1 95.37(11) . 8_755
O6 Na1 Te1 117.56(13) . 8_755
O3 Na1 Te1 31.76(9) 8_755 8_755
Te2 Na1 Te1 127.00(9) . 8_755
In1 Na1 Te1 58.45(5) 8_755 8_755
O1 Na1 Te1 132.84(15) 8_755 .
O2 Na1 Te1 70.22(12) 3_645 .
O3 Na1 Te1 30.61(11) . .
O4 Na1 Te1 59.42(10) . .
O5 Na1 Te1 114.35(13) . .
O6 Na1 Te1 108.41(12) . .
O3 Na1 Te1 118.09(13) 8_755 .
Te2 Na1 Te1 94.21(8) . .
In1 Na1 Te1 151.28(11) 8_755 .
Te1 Na1 Te1 133.70(9) 8_755 .
O1 Na1 In1 135.75(15) 8_755 5_656
O2 Na1 In1 34.98(10) 3_645 5_656
O3 Na1 In1 121.84(14) . 5_656
O4 Na1 In1 69.99(11) . 5_656
O5 Na1 In1 93.21(11) . 5_656
O6 Na1 In1 36.01(9) . 5_656
O3 Na1 In1 103.66(13) 8_755 5_656
Te2 Na1 In1 64.29(5) . 5_656
In1 Na1 In1 100.76(8) 8_755 5_656
Te1 Na1 In1 123.04(9) 8_755 5_656
Te1 Na1 In1 91.25(7) . 5_656
Te1 O1 In1 111.31(19) . .
Te1 O1 Na1 107.4(2) . 8_765
In1 O1 Na1 95.07(17) . 8_765
Te1 O2 In1 132.6(2) . 7_565
Te1 O2 Na1 112.8(2) . 3_655
In1 O2 Na1 103.74(18) 7_565 3_655
Te1 O3 Na1 104.2(2) . .
Te1 O3 Na1 91.91(18) . 8_765
Na1 O3 Na1 98.32(17) . 8_765
Te2 O4 In1 117.52(19) . .
Te2 O4 Na1 91.57(16) . .
In1 O4 Na1 150.29(19) . .
Te2 O5 In1 135.6(2) . 8_755
Te2 O5 In1 116.17(18) . 4_556
In1 O5 In1 102.81(17) 8_755 4_556
Te2 O5 Na1 87.35(16) . .
In1 O5 Na1 85.11(14) 8_755 .
In1 O5 Na1 127.52(18) 4_556 .
Te2 O6 In1 134.8(2) . 5_656
Te2 O6 Na1 86.46(17) . .
In1 O6 Na1 92.06(16) 5_656 .

loop_
_geom_bond_atom_site_label_1
_geom_bond_atom_site_label_2
_geom_bond_distance
_geom_bond_site_symmetry_2
Te1 O3 1.839(5) .
Te1 O2 1.878(4) .
Te1 O1 1.894(4) .
Te1 Na1 3.492(3) 8_765
Te1 Na1 3.502(3) .
Te1 Na1 3.621(3) 3_655
Te2 O6 1.872(4) .
Te2 O4 1.890(4) .
Te2 O5 1.901(4) .
Te2 Na1 3.309(3) .
In1 O4 2.107(4) .
In1 O6 2.125(4) 5_656
In1 O2 2.132(4) 7_566
In1 O1 2.175(4) .
In1 O5 2.176(4) 8_765
In1 O5 2.187(4) 4_456
In1 Na1 3.394(3) 8_765
In1 Na1 3.613(3) 5_656
Na1 O1 2.420(5) 8_755
Na1 O2 2.454(5) 3_645
Na1 O3 2.563(6) .
Na1 O4 2.664(5) .
Na1 O5 2.797(5) .
Na1 O6 2.846(5) .
Na1 O3 2.907(6) 8_755
Na1 In1 3.394(3) 8_755
Na1 Te1 3.492(3) 8_755
Na1 In1 3.613(3) 5_656
O1 Na1 2.420(5) 8_765
O2 In1 2.132(4) 7_565
O2 Na1 2.454(5) 3_655
O3 Na1 2.907(6) 8_765
O5 In1 2.176(4) 8_755
O5 In1 2.187(4) 4_556
O6 In1 2.125(4) 5_656
